data_4088587
loop_
_publ_author_name
'Winkler, Andrea'
'Brandhorst, Kai'
'Freytag, Matthias'
'Jones, Peter G.'
'Tamm, Matthias'

_publ_section_title
;
 Palladium(II) Complexes with Anionic N-Heterocyclic Carbene--Borate
 Ligands as Catalysts for the Amination of Aryl Halides
;
_journal_issue 8
_journal_name_full Organometallics
_journal_page_first 1160
_journal_paper_doi 10.1021/acs.organomet.6b00217
_journal_volume 35
_journal_year 2016
_chemical_formula_sum 'C56 H50 B F15 N2 Pd'
_chemical_formula_weight 1153.19
_space_group_IT_number 14
_space_group_name_Hall '-P 2yn'
_space_group_name_H-M_alt 'P 1 21/n 1'
_symmetry_cell_setting monoclinic
_symmetry_space_group_name_H-M 'P 1 21/n 1'
_atom_sites_solution_hydrogens geom
_atom_sites_solution_primary direct
_atom_sites_solution_secondary difmap
_audit_creation_method SHELXL-97
_cell_angle_alpha 90.00
_cell_angle_beta 98.7286(10)
_cell_angle_gamma 90.00
_cell_formula_units_Z 4
_cell_length_a 10.77451(10)
_cell_length_b 18.90823(10)
_cell_length_c 25.13604(16)
_cell_measurement_reflns_used 85321
_cell_measurement_temperature 100(2)
_cell_measurement_theta_max 75.6850
_cell_measurement_theta_min 3.5410
_cell_volume 5061.58(6)
_computing_cell_refinement
; 
CrysAlisPro, Agilent Technologies, 
Version 1.171.36.28 (release 01-02-2013 CrysAlis171 .NET) 
(compiled Feb  1 2013,16:14:44)  
;
_computing_data_collection
; 
CrysAlisPro, Agilent Technologies, 
Version 1.171.36.28 (release 01-02-2013 CrysAlis171 .NET) 
(compiled Feb  1 2013,16:14:44) 
;
_computing_data_reduction
; 
CrysAlisPro, Agilent Technologies, 
Version 1.171.36.28 (release 01-02-2013 CrysAlis171 .NET) 
(compiled Feb  1 2013,16:14:44) 
;
_computing_molecular_graphics 'Bruker XP'
_computing_publication_material SHELXL-97
_computing_structure_refinement 'SHELXL-97 (Sheldrick, 1997)'
_computing_structure_solution 'SHELXS-97 (Sheldrick, 1990)'
_diffrn_ambient_temperature 100(2)
_diffrn_detector_area_resol_mean 10.3543
_diffrn_measured_fraction_theta_full 1.000
_diffrn_measured_fraction_theta_max 0.997
_diffrn_measurement_device_type 'Oxford Diffraction Xcalibur, Atlas, Nova'
_diffrn_measurement_method '\w scans'
_diffrn_radiation_monochromator mirror
_diffrn_radiation_source 'Nova (Cu) X-ray Source'
_diffrn_radiation_type 'Cu K\a'
_diffrn_radiation_wavelength 1.54184
_diffrn_reflns_av_R_equivalents 0.0399
_diffrn_reflns_av_sigmaI/netI 0.0152
_diffrn_reflns_limit_h_max 13
_diffrn_reflns_limit_h_min -11
_diffrn_reflns_limit_k_max 23
_diffrn_reflns_limit_k_min -23
_diffrn_reflns_limit_l_max 31
_diffrn_reflns_limit_l_min -31
_diffrn_reflns_number 132991
_diffrn_reflns_theta_full 75.00
_diffrn_reflns_theta_max 75.79
_diffrn_reflns_theta_min 3.56
_exptl_absorpt_coefficient_mu 3.803
_exptl_absorpt_correction_T_max 1.00000
_exptl_absorpt_correction_T_min 0.86567
_exptl_absorpt_correction_type multi-scan
_exptl_absorpt_process_details
; 
CrysAlisPro, Agilent Technologies, 
Version 1.171.36.28 (release 01-02-2013 CrysAlis171 .NET) 
(compiled Feb  1 2013,16:14:44) 
;
_exptl_crystal_colour 'light yellow'
_exptl_crystal_density_diffrn 1.513
_exptl_crystal_density_method 'not measured'
_exptl_crystal_description prism
_exptl_crystal_F_000 2344
_exptl_crystal_size_max 0.13
_exptl_crystal_size_mid 0.07
_exptl_crystal_size_min 0.05
_refine_diff_density_max 0.543
_refine_diff_density_min -1.163
_refine_diff_density_rms 0.064
_refine_ls_extinction_method none
_refine_ls_goodness_of_fit_ref 1.031
_refine_ls_hydrogen_treatment mixed
_refine_ls_matrix_type full
_refine_ls_number_parameters 719
_refine_ls_number_reflns 10516
_refine_ls_number_restraints 23
_refine_ls_restrained_S_all 1.030
_refine_ls_R_factor_all 0.0316
_refine_ls_R_factor_gt 0.0308
_refine_ls_shift/su_max 0.003
_refine_ls_shift/su_mean 0.000
_refine_ls_structure_factor_coef Fsqd
_refine_ls_weighting_details 'calc w=1/[\s^2^(Fo^2^)+(0.0498P)^2^+3.8680P] where P=(Fo^2^+2Fc^2^)/3'
_refine_ls_weighting_scheme calc
_refine_ls_wR_factor_gt 0.0814
_refine_ls_wR_factor_ref 0.0820
_reflns_number_gt 10229
_reflns_number_total 10516
_reflns_threshold_expression >2sigma(I)
_cod_data_source_file om6b00217_si_002.cif
_cod_data_source_block andre42
_cod_original_sg_symbol_H-M 'P 21/n'
_cod_database_code 4088587

loop_
_symmetry_equiv_pos_as_xyz
'x, y, z'
'-x+1/2, y+1/2, -z+1/2'
'-x, -y, -z'
'x-1/2, -y-1/2, z-1/2'

loop_
_atom_site_label
_atom_site_type_symbol
_atom_site_fract_x
_atom_site_fract_y
_atom_site_fract_z
_atom_site_U_iso_or_equiv
_atom_site_adp_type
_atom_site_occupancy
_atom_site_symmetry_multiplicity
_atom_site_calc_flag
_atom_site_refinement_flags
_atom_site_disorder_assembly
_atom_site_disorder_group
Pd Pd 0.605094(12) 0.492924(7) 0.796585(5) 0.01826(5) Uani 1 1 d . . .
B1 B 0.52218(17) 0.32048(10) 0.61281(7) 0.0145(3) Uani 1 1 d . . .
N1 N 0.57091(12) 0.40809(7) 0.70557(5) 0.0137(3) Uani 1 1 d . . .
N2 N 0.64015(13) 0.33042(7) 0.76484(5) 0.0135(3) Uani 1 1 d . . .
F1 F 0.25098(10) 0.29589(6) 0.55140(4) 0.0235(2) Uani 1 1 d . . .
F2 F 0.11226(10) 0.39265(7) 0.49439(5) 0.0305(3) Uani 1 1 d . . .
F3 F 0.19598(12) 0.52759(7) 0.48786(5) 0.0321(3) Uani 1 1 d . . .
F4 F 0.43229(11) 0.56192(6) 0.53754(5) 0.0277(2) Uani 1 1 d . . .
F5 F 0.57923(9) 0.46334(5) 0.58965(4) 0.0201(2) Uani 1 1 d . . .
F6 F 0.80508(9) 0.35323(6) 0.64700(4) 0.0220(2) Uani 1 1 d . . .
F7 F 0.98183(11) 0.33477(8) 0.58645(5) 0.0354(3) Uani 1 1 d . . .
F8 F 0.92327(12) 0.28913(8) 0.48230(5) 0.0410(3) Uani 1 1 d . . .
F9 F 0.67896(11) 0.26310(7) 0.44094(4) 0.0299(3) Uani 1 1 d . . .
F10 F 0.49996(9) 0.27579(6) 0.50273(4) 0.0223(2) Uani 1 1 d . . .
F11 F 0.29971(10) 0.28892(6) 0.66083(5) 0.0253(2) Uani 1 1 d . . .
F12 F 0.20958(11) 0.16415(7) 0.68396(5) 0.0350(3) Uani 1 1 d . . .
F13 F 0.32365(12) 0.04230(6) 0.65939(5) 0.0355(3) Uani 1 1 d . . .
F14 F 0.53230(11) 0.05018(6) 0.61007(5) 0.0292(2) Uani 1 1 d . . .
F15 F 0.62223(10) 0.17189(5) 0.58498(4) 0.0237(2) Uani 1 1 d . . .
C1 C 0.61404(15) 0.39907(9) 0.75848(6) 0.0150(3) Uani 1 1 d . A .
C2 C 0.56636(15) 0.34375(8) 0.67632(6) 0.0138(3) Uani 1 1 d . A .
C3 C 0.61067(15) 0.29627(9) 0.71539(6) 0.0148(3) Uani 1 1 d . A .
H3 H 0.6201 0.2470 0.7097 0.018 Uiso 1 1 calc R . .
C4 C 0.54066(16) 0.48191(9) 0.69392(7) 0.0151(3) Uani 1 1 d . A .
C5 C 0.41351(17) 0.50326(9) 0.68524(7) 0.0172(3) Uani 1 1 d . . .
C6 C 0.38916(17) 0.57451(10) 0.67445(7) 0.0223(4) Uani 1 1 d . A .
H6 H 0.3046 0.5903 0.6671 0.027 Uiso 1 1 calc R . .
C7 C 0.48611(19) 0.62309(10) 0.67419(8) 0.0256(4) Uani 1 1 d . . .
H7 H 0.4669 0.6713 0.6660 0.031 Uiso 1 1 calc R A .
C8 C 0.60992(18) 0.60195(9) 0.68572(8) 0.0237(4) Uani 1 1 d . A .
H8 H 0.6749 0.6362 0.6870 0.028 Uiso 1 1 calc R . .
C9 C 0.64123(16) 0.53040(9) 0.69555(7) 0.0180(3) Uani 1 1 d . . .
C10 C 0.30875(16) 0.45103(10) 0.68929(7) 0.0215(3) Uani 1 1 d . A .
H10 H 0.3350 0.4046 0.6756 0.026 Uiso 1 1 calc R . .
C11 C 0.2895(2) 0.44011(17) 0.74721(9) 0.0455(6) Uani 1 1 d . . .
H11A H 0.3683 0.4242 0.7685 0.068 Uiso 1 1 calc R A .
H11B H 0.2244 0.4043 0.7487 0.068 Uiso 1 1 calc R . .
H11C H 0.2633 0.4848 0.7619 0.068 Uiso 1 1 calc R . .
C12 C 0.18388(18) 0.47121(12) 0.65525(8) 0.0293(4) Uani 1 1 d . . .
H12A H 0.1494 0.5131 0.6707 0.044 Uiso 1 1 calc R A .
H12B H 0.1246 0.4318 0.6548 0.044 Uiso 1 1 calc R . .
H12C H 0.1976 0.4816 0.6184 0.044 Uiso 1 1 calc R . .
C13 C 0.77883(17) 0.50843(9) 0.70056(8) 0.0201(4) Uani 1 1 d . A .
H13 H 0.7838 0.4561 0.7063 0.024 Uiso 1 1 calc R . .
C14 C 0.85963(19) 0.54424(11) 0.74868(8) 0.0286(4) Uani 1 1 d . . .
H14A H 0.8535 0.5957 0.7446 0.043 Uiso 1 1 calc R A .
H14B H 0.9473 0.5296 0.7501 0.043 Uiso 1 1 calc R . .
H14C H 0.8296 0.5302 0.7820 0.043 Uiso 1 1 calc R . .
C15 C 0.83181(17) 0.52545(11) 0.64868(8) 0.0246(4) Uani 1 1 d . . .
H15A H 0.7788 0.5035 0.6180 0.037 Uiso 1 1 calc R A .
H15B H 0.9175 0.5069 0.6514 0.037 Uiso 1 1 calc R . .
H15C H 0.8330 0.5768 0.6435 0.037 Uiso 1 1 calc R . .
C16 C 0.68329(16) 0.29568(8) 0.81537(6) 0.0151(3) Uani 1 1 d . A .
C17 C 0.59549(16) 0.25675(9) 0.83889(7) 0.0174(3) Uani 1 1 d . . .
C18 C 0.63933(18) 0.22083(10) 0.88674(7) 0.0216(3) Uani 1 1 d . A .
H18 H 0.5826 0.1937 0.9039 0.026 Uiso 1 1 calc R . .
C19 C 0.76444(18) 0.22449(10) 0.90934(7) 0.0231(4) Uani 1 1 d . . .
H19 H 0.7934 0.1983 0.9411 0.028 Uiso 1 1 calc R A .
C20 C 0.84841(17) 0.26612(9) 0.88615(7) 0.0207(3) Uani 1 1 d . A .
H20 H 0.9334 0.2692 0.9030 0.025 Uiso 1 1 calc R . .
C21 C 0.80973(16) 0.30339(9) 0.83856(6) 0.0164(3) Uani 1 1 d . . .
C22 C 0.45641(16) 0.25572(10) 0.81587(7) 0.0208(3) Uani 1 1 d . A .
H22 H 0.4457 0.2799 0.7801 0.025 Uiso 1 1 calc R . .
C23 C 0.3816(2) 0.29721(14) 0.85263(9) 0.0380(5) Uani 1 1 d . . .
H23A H 0.3879 0.2734 0.8875 0.057 Uiso 1 1 calc R A .
H23B H 0.2933 0.2996 0.8360 0.057 Uiso 1 1 calc R . .
H23C H 0.4156 0.3452 0.8578 0.057 Uiso 1 1 calc R . .
C24 C 0.4057(2) 0.18072(12) 0.80733(11) 0.0411(5) Uani 1 1 d . . .
H24A H 0.4534 0.1553 0.7831 0.062 Uiso 1 1 calc R A .
H24B H 0.3170 0.1825 0.7914 0.062 Uiso 1 1 calc R . .
H24C H 0.4142 0.1561 0.8420 0.062 Uiso 1 1 calc R . .
C25 C 0.89944(16) 0.35034(9) 0.81307(7) 0.0194(3) Uani 1 1 d . A .
H25 H 0.8507 0.3928 0.7982 0.023 Uiso 1 1 calc R . .
C26 C 0.94729(19) 0.31370(11) 0.76596(8) 0.0270(4) Uani 1 1 d . . .
H26A H 1.0015 0.2739 0.7794 0.041 Uiso 1 1 calc R A .
H26B H 0.9953 0.3475 0.7476 0.041 Uiso 1 1 calc R . .
H26C H 0.8758 0.2962 0.7406 0.041 Uiso 1 1 calc R . .
C27 C 1.00998(18) 0.37713(11) 0.85337(8) 0.0278(4) Uani 1 1 d . . .
H27A H 0.9783 0.4009 0.8832 0.042 Uiso 1 1 calc R A .
H27B H 1.0596 0.4105 0.8355 0.042 Uiso 1 1 calc R . .
H27C H 1.0629 0.3371 0.8673 0.042 Uiso 1 1 calc R . .
C28 C 0.42128(16) 0.37548(9) 0.57806(6) 0.0161(3) Uani 1 1 d . . .
C29 C 0.30138(16) 0.36124(9) 0.55074(7) 0.0183(3) Uani 1 1 d . . .
C30 C 0.22667(17) 0.41056(10) 0.52011(7) 0.0221(4) Uani 1 1 d . . .
C31 C 0.26895(18) 0.47878(10) 0.51581(7) 0.0231(4) Uani 1 1 d . . .
C32 C 0.38753(19) 0.49584(9) 0.54117(8) 0.0208(4) Uani 1 1 d . . .
C33 C 0.46016(16) 0.44427(9) 0.56975(7) 0.0174(3) Uani 1 1 d . . .
C34 C 0.64114(15) 0.31574(8) 0.57823(6) 0.0146(3) Uani 1 1 d . . .
C35 C 0.76667(16) 0.33002(9) 0.59618(6) 0.0165(3) Uani 1 1 d . . .
C36 C 0.86204(17) 0.32111(10) 0.56542(7) 0.0220(4) Uani 1 1 d . . .
C37 C 0.83309(18) 0.29850(11) 0.51294(7) 0.0243(4) Uani 1 1 d . . .
C38 C 0.70905(17) 0.28532(10) 0.49230(7) 0.0206(3) Uani 1 1 d . . .
C39 C 0.61830(16) 0.29373(9) 0.52485(7) 0.0170(3) Uani 1 1 d . . .
C40 C 0.46448(16) 0.23970(9) 0.61978(6) 0.0162(3) Uani 1 1 d . . .
C41 C 0.35967(16) 0.23138(9) 0.64591(7) 0.0196(3) Uani 1 1 d . . .
C42 C 0.31122(18) 0.16710(11) 0.65895(8) 0.0246(4) Uani 1 1 d . . .
C43 C 0.36888(19) 0.10532(10) 0.64683(8) 0.0252(4) Uani 1 1 d . . .
C44 C 0.47330(18) 0.10940(9) 0.62198(7) 0.0222(4) Uani 1 1 d . . .
C45 C 0.51799(16) 0.17530(9) 0.60904(7) 0.0180(3) Uani 1 1 d . . .
C46 C 0.6088(4) 0.47031(17) 0.87854(13) 0.0285(8) Uani 0.894(6) 1 d PDU A 1
H46A H 0.674(3) 0.4374(17) 0.8942(12) 0.038(8) Uiso 0.894(6) 1 d P A 1
H46B H 0.520(3) 0.4570(18) 0.8814(13) 0.049(9) Uiso 0.894(6) 1 d P A 1
C47 C 0.6395(3) 0.54309(12) 0.87458(8) 0.0265(6) Uani 0.894(6) 1 d PDU A 1
H47 H 0.722(3) 0.5575(16) 0.8852(12) 0.035(8) Uiso 0.894(6) 1 d P A 1
C48 C 0.5568(2) 0.58770(12) 0.84361(9) 0.0262(6) Uani 0.894(6) 1 d PD A 1
H48 H 0.466(3) 0.5733(17) 0.8395(12) 0.042(8) Uiso 0.894(6) 1 d P A 1
C49 C 0.5893(5) 0.6611(2) 0.8278(2) 0.0353(12) Uani 0.894(6) 1 d PDU A 1
H49A H 0.5552 0.6955 0.8509 0.053 Uiso 0.894(6) 1 calc PR A 1
H49B H 0.5533 0.6697 0.7902 0.053 Uiso 0.894(6) 1 calc PR A 1
H49C H 0.6808 0.6662 0.8320 0.053 Uiso 0.894(6) 1 calc PR A 1
C46' C 0.616(4) 0.4774(13) 0.8679(17) 0.037(8) Uiso 0.106(6) 1 d PDU A 2
H46C H 0.5580 0.4409 0.8781 0.044 Uiso 0.106(6) 1 calc PR A 2
H46D H 0.7023 0.4717 0.8874 0.044 Uiso 0.106(6) 1 calc PR A 2
C47' C 0.569(2) 0.5477(9) 0.8659(8) 0.026(5) Uiso 0.106(6) 1 d PDU A 2
H47' H 0.4921 0.5602 0.8780 0.031 Uiso 0.106(6) 1 calc PR A 2
C48' C 0.6453(15) 0.5974(8) 0.8443(6) 0.018(4) Uiso 0.106(6) 1 d PD A 2
H48' H 0.7261 0.5853 0.8363 0.021 Uiso 0.106(6) 1 calc PR A 2
C49' C 0.591(5) 0.6709(13) 0.835(2) 0.037(11) Uiso 0.106(6) 1 d PDU A 2
H49D H 0.6519 0.7011 0.8199 0.055 Uiso 0.106(6) 1 calc PR A 2
H49E H 0.5735 0.6908 0.8686 0.055 Uiso 0.106(6) 1 calc PR A 2
H49F H 0.5133 0.6684 0.8088 0.055 Uiso 0.106(6) 1 calc PR A 2
C91 C 0.2253(2) -0.01065(13) 0.51974(9) 0.0363(5) Uani 1 1 d . . .
C92 C 0.3282(2) 0.01418(14) 0.49847(10) 0.0387(5) Uani 1 1 d . . .
H92 H 0.3878 -0.0184 0.4885 0.046 Uiso 1 1 calc R . .
C93 C 0.3454(3) 0.08575(15) 0.49153(9) 0.0456(6) Uani 1 1 d . . .
H93 H 0.4169 0.1018 0.4771 0.055 Uiso 1 1 calc R . .
C94 C 0.2616(3) 0.13348(15) 0.50509(10) 0.0502(7) Uani 1 1 d . . .
H94 H 0.2743 0.1826 0.5000 0.060 Uiso 1 1 calc R . .
C95 C 0.1581(3) 0.11073(16) 0.52626(11) 0.0527(7) Uani 1 1 d . . .
H95 H 0.0990 0.1440 0.5357 0.063 Uiso 1 1 calc R . .
C96 C 0.1404(2) 0.03855(16) 0.53371(10) 0.0457(6) Uani 1 1 d . . .
H96 H 0.0692 0.0229 0.5486 0.055 Uiso 1 1 calc R . .
C97 C 0.2075(3) -0.08845(17) 0.52730(15) 0.0683(9) Uani 1 1 d . . .
H97A H 0.2516 -0.1148 0.5022 0.102 Uiso 1 1 calc R . .
H97B H 0.1178 -0.0998 0.5202 0.102 Uiso 1 1 calc R . .
H97C H 0.2416 -0.1016 0.5643 0.102 Uiso 1 1 calc R . .

loop_
_atom_site_aniso_label
_atom_site_aniso_U_11
_atom_site_aniso_U_22
_atom_site_aniso_U_33
_atom_site_aniso_U_23
_atom_site_aniso_U_13
_atom_site_aniso_U_12
Pd 0.02191(8) 0.01636(7) 0.01585(8) -0.00237(4) 0.00069(5) 0.00264(4)
B1 0.0149(8) 0.0153(8) 0.0130(8) -0.0001(6) 0.0011(6) -0.0001(6)
N1 0.0135(6) 0.0142(6) 0.0134(6) 0.0005(5) 0.0020(5) 0.0001(5)
N2 0.0145(6) 0.0149(6) 0.0110(6) 0.0003(5) 0.0014(5) -0.0002(5)
F1 0.0199(5) 0.0203(5) 0.0281(5) -0.0024(4) -0.0033(4) -0.0025(4)
F2 0.0203(5) 0.0378(6) 0.0295(6) -0.0023(5) -0.0088(4) 0.0047(5)
F3 0.0345(6) 0.0315(6) 0.0283(6) 0.0095(5) -0.0020(5) 0.0146(5)
F4 0.0361(6) 0.0185(5) 0.0293(6) 0.0085(4) 0.0075(5) 0.0018(4)
F5 0.0194(5) 0.0203(5) 0.0201(5) 0.0015(4) 0.0016(4) -0.0038(4)
F6 0.0188(5) 0.0323(6) 0.0144(5) -0.0061(4) 0.0011(4) -0.0052(4)
F7 0.0163(5) 0.0598(8) 0.0312(6) -0.0157(6) 0.0067(4) -0.0114(5)
F8 0.0274(6) 0.0676(9) 0.0323(6) -0.0223(6) 0.0187(5) -0.0141(6)
F9 0.0309(6) 0.0442(7) 0.0153(5) -0.0118(5) 0.0061(4) -0.0058(5)
F10 0.0173(5) 0.0317(6) 0.0168(5) -0.0064(4) -0.0012(4) -0.0018(4)
F11 0.0226(5) 0.0237(5) 0.0319(6) -0.0046(4) 0.0115(4) -0.0023(4)
F12 0.0273(6) 0.0361(7) 0.0454(7) 0.0016(5) 0.0175(5) -0.0105(5)
F13 0.0386(7) 0.0220(6) 0.0465(7) 0.0090(5) 0.0083(6) -0.0109(5)
F14 0.0346(6) 0.0154(5) 0.0372(6) 0.0024(4) 0.0038(5) 0.0023(4)
F15 0.0237(5) 0.0187(5) 0.0307(6) 0.0016(4) 0.0100(4) 0.0029(4)
C1 0.0143(7) 0.0175(8) 0.0130(7) 0.0007(6) 0.0019(6) -0.0012(6)
C2 0.0128(7) 0.0142(7) 0.0149(7) -0.0010(6) 0.0037(6) -0.0010(6)
C3 0.0157(7) 0.0153(7) 0.0137(7) -0.0010(6) 0.0030(6) -0.0004(6)
C4 0.0162(8) 0.0148(7) 0.0142(7) -0.0002(6) 0.0022(6) 0.0019(6)
C5 0.0166(8) 0.0187(8) 0.0163(8) -0.0017(6) 0.0028(6) 0.0023(6)
C6 0.0209(8) 0.0205(8) 0.0252(9) 0.0002(7) 0.0022(7) 0.0073(7)
C7 0.0305(10) 0.0159(8) 0.0305(10) 0.0022(7) 0.0051(8) 0.0059(7)
C8 0.0260(9) 0.0159(8) 0.0293(9) 0.0000(7) 0.0041(7) -0.0017(7)
C9 0.0181(8) 0.0163(8) 0.0195(8) -0.0003(6) 0.0024(6) 0.0000(6)
C10 0.0147(8) 0.0232(8) 0.0269(9) -0.0008(7) 0.0041(7) 0.0007(7)
C11 0.0259(11) 0.0801(19) 0.0304(11) 0.0134(11) 0.0045(9) -0.0115(11)
C12 0.0169(9) 0.0390(11) 0.0309(10) -0.0056(9) 0.0002(7) 0.0006(8)
C13 0.0163(8) 0.0191(8) 0.0245(9) -0.0003(6) 0.0014(7) -0.0017(6)
C14 0.0235(9) 0.0328(10) 0.0283(10) -0.0020(8) -0.0002(7) -0.0059(8)
C15 0.0184(8) 0.0289(9) 0.0269(9) 0.0003(8) 0.0054(7) -0.0036(7)
C16 0.0188(8) 0.0146(7) 0.0116(7) 0.0010(6) 0.0016(6) 0.0017(6)
C17 0.0190(8) 0.0183(8) 0.0153(7) 0.0000(6) 0.0034(6) -0.0009(6)
C18 0.0269(9) 0.0215(8) 0.0168(8) 0.0029(6) 0.0047(7) -0.0038(7)
C19 0.0304(10) 0.0225(9) 0.0151(8) 0.0050(7) -0.0007(7) -0.0006(7)
C20 0.0221(9) 0.0206(8) 0.0176(8) 0.0018(6) -0.0024(6) -0.0003(7)
C21 0.0183(8) 0.0157(7) 0.0148(7) -0.0005(6) 0.0014(6) -0.0004(6)
C22 0.0175(8) 0.0255(9) 0.0200(8) 0.0052(7) 0.0042(6) -0.0015(7)
C23 0.0297(11) 0.0523(14) 0.0343(11) 0.0017(10) 0.0125(9) 0.0101(10)
C24 0.0241(10) 0.0296(11) 0.0659(16) 0.0023(10) -0.0050(10) -0.0070(8)
C25 0.0173(8) 0.0185(8) 0.0215(8) 0.0047(6) 0.0003(6) -0.0008(6)
C26 0.0245(9) 0.0337(10) 0.0236(9) 0.0019(8) 0.0064(7) -0.0032(8)
C27 0.0239(9) 0.0283(10) 0.0301(10) 0.0000(8) 0.0000(8) -0.0067(7)
C28 0.0183(8) 0.0177(8) 0.0126(7) -0.0007(6) 0.0030(6) 0.0020(6)
C29 0.0185(8) 0.0197(8) 0.0163(8) -0.0021(6) 0.0012(6) 0.0012(6)
C30 0.0174(8) 0.0281(9) 0.0192(8) -0.0027(7) -0.0022(6) 0.0046(7)
C31 0.0265(9) 0.0249(9) 0.0173(8) 0.0039(7) 0.0014(7) 0.0108(7)
C32 0.0278(10) 0.0173(8) 0.0182(9) 0.0032(6) 0.0059(7) 0.0028(7)
C33 0.0175(8) 0.0204(8) 0.0141(7) -0.0003(6) 0.0018(6) 0.0002(6)
C34 0.0171(8) 0.0127(7) 0.0138(7) 0.0006(6) 0.0018(6) 0.0002(6)
C35 0.0195(8) 0.0174(8) 0.0126(7) -0.0017(6) 0.0026(6) -0.0015(6)
C36 0.0159(8) 0.0273(9) 0.0230(9) -0.0050(7) 0.0035(7) -0.0061(7)
C37 0.0223(9) 0.0321(10) 0.0212(9) -0.0069(7) 0.0119(7) -0.0045(7)
C38 0.0248(9) 0.0242(9) 0.0132(7) -0.0054(6) 0.0038(6) -0.0028(7)
C39 0.0170(8) 0.0175(8) 0.0158(7) -0.0001(6) 0.0006(6) -0.0007(6)
C40 0.0172(8) 0.0178(8) 0.0127(7) 0.0000(6) -0.0007(6) -0.0020(6)
C41 0.0182(8) 0.0194(8) 0.0208(8) -0.0024(6) 0.0020(6) -0.0016(6)
C42 0.0202(9) 0.0290(10) 0.0255(9) 0.0018(7) 0.0059(7) -0.0064(7)
C43 0.0282(9) 0.0191(9) 0.0275(9) 0.0051(7) 0.0016(7) -0.0085(7)
C44 0.0265(9) 0.0161(8) 0.0226(8) 0.0014(7) -0.0008(7) -0.0001(7)
C45 0.0170(8) 0.0190(8) 0.0173(8) 0.0017(6) 0.0005(6) -0.0006(6)
C46 0.0447(17) 0.0323(14) 0.0087(13) 0.0000(9) 0.0050(11) 0.0059(12)
C47 0.0310(15) 0.0319(12) 0.0160(10) -0.0094(8) 0.0017(9) 0.0014(9)
C48 0.0294(13) 0.0229(11) 0.0270(11) -0.0117(9) 0.0067(8) 0.0026(8)
C49 0.044(2) 0.0200(12) 0.040(2) -0.0099(14) 0.0007(14) 0.0019(12)
C91 0.0364(12) 0.0407(12) 0.0295(11) 0.0083(9) -0.0026(9) -0.0049(9)
C92 0.0336(12) 0.0507(14) 0.0312(11) -0.0046(10) 0.0026(9) -0.0008(10)
C93 0.0519(15) 0.0586(16) 0.0259(11) -0.0002(10) 0.0047(10) -0.0232(13)
C94 0.0744(19) 0.0388(13) 0.0325(12) 0.0007(10) -0.0076(12) -0.0117(13)
C95 0.0581(17) 0.0562(16) 0.0402(13) -0.0127(12) -0.0042(12) 0.0169(13)
C96 0.0366(12) 0.0678(18) 0.0346(12) 0.0027(12) 0.0108(10) -0.0028(12)
C97 0.073(2) 0.0476(17) 0.078(2) 0.0255(16) -0.0119(17) -0.0100(15)

loop_
_atom_type_symbol
_atom_type_description
_atom_type_scat_dispersion_real
_atom_type_scat_dispersion_imag
_atom_type_scat_source
C C 0.0181 0.0091 'International Tables Vol C Tables 4.2.6.8 and 6.1.1.4'
H H 0.0000 0.0000 'International Tables Vol C Tables 4.2.6.8 and 6.1.1.4'
B B 0.0090 0.0039 'International Tables Vol C Tables 4.2.6.8 and 6.1.1.4'
N N 0.0311 0.0180 'International Tables Vol C Tables 4.2.6.8 and 6.1.1.4'
F F 0.0727 0.0534 'International Tables Vol C Tables 4.2.6.8 and 6.1.1.4'
Pd Pd 0.1215 3.9337 'International Tables Vol C Tables 4.2.6.8 and 6.1.1.4'

loop_
_geom_angle_atom_site_label_1
_geom_angle_atom_site_label_2
_geom_angle_atom_site_label_3
_geom_angle
C46' Pd C1 109.1(8)
C46' Pd C46 3.5(14)
C1 Pd C46 106.89(9)
C46' Pd C47' 41.7(7)
C1 Pd C47' 147.9(5)
C46 Pd C47' 43.1(5)
C46' Pd C47 36.1(9)
C1 Pd C47 143.16(8)
C46 Pd C47 39.00(11)
C47' Pd C47 20.7(6)
C46' Pd C48 66.0(7)
C1 Pd C48 167.72(8)
C46 Pd C48 67.55(10)
C47' Pd C48 24.5(5)
C47 Pd C48 36.36(9)
C46' Pd C48' 69.3(9)
C1 Pd C48' 166.6(4)
C46 Pd C48' 72.0(4)
C47' Pd C48' 36.8(5)
C47 Pd C48' 33.2(4)
C48 Pd C48' 24.4(4)
C46' Pd C4 161.7(13)
C1 Pd C4 58.71(6)
C46 Pd C4 158.23(12)
C47' Pd C4 144.0(6)
C47 Pd C4 158.12(7)
C48 Pd C4 122.79(7)
C48' Pd C4 126.0(4)
C2 B1 C28 114.32(13)
C2 B1 C34 112.85(13)
C28 B1 C34 104.82(13)
C2 B1 C40 101.50(12)
C28 B1 C40 113.92(13)
C34 B1 C40 109.62(13)
C1 N1 C2 112.42(13)
C1 N1 C4 110.66(13)
C2 N1 C4 136.91(13)
C1 N2 C3 109.20(13)
C1 N2 C16 125.67(14)
C3 N2 C16 124.99(13)
N2 C1 N1 106.02(14)
N2 C1 Pd 145.17(12)
N1 C1 Pd 108.71(11)
C3 C2 N1 102.17(13)
C3 C2 B1 122.56(14)
N1 C2 B1 135.27(14)
C2 C3 N2 110.18(14)
C5 C4 C9 122.65(15)
C5 C4 N1 119.22(15)
C9 C4 N1 117.97(15)
C5 C4 Pd 103.83(11)
C9 C4 Pd 80.20(10)
N1 C4 Pd 81.82(9)
C6 C5 C4 117.16(16)
C6 C5 C10 121.60(16)
C4 C5 C10 121.22(15)
C5 C6 C7 121.37(17)
C8 C7 C6 120.66(17)
C7 C8 C9 120.90(17)
C8 C9 C4 117.11(16)
C8 C9 C13 118.70(16)
C4 C9 C13 123.77(15)
C5 C10 C11 111.43(17)
C5 C10 C12 113.65(16)
C11 C10 C12 109.54(16)
C9 C13 C15 110.78(15)
C9 C13 C14 111.86(15)
C15 C13 C14 109.71(15)
C17 C16 C21 123.67(15)
C17 C16 N2 117.62(15)
C21 C16 N2 118.71(14)
C16 C17 C18 117.19(16)
C16 C17 C22 122.41(15)
C18 C17 C22 120.33(15)
C19 C18 C17 120.64(16)
C18 C19 C20 120.74(16)
C19 C20 C21 121.04(17)
C20 C21 C16 116.58(15)
C20 C21 C25 121.90(15)
C16 C21 C25 121.52(15)
C17 C22 C24 112.12(16)
C17 C22 C23 110.01(16)
C24 C22 C23 110.58(18)
C21 C25 C26 111.84(15)
C21 C25 C27 113.25(15)
C26 C25 C27 110.09(15)
C33 C28 C29 112.59(15)
C33 C28 B1 118.55(15)
C29 C28 B1 128.61(15)
F1 C29 C30 114.93(15)
F1 C29 C28 120.98(15)
C30 C29 C28 124.06(17)
F2 C30 C31 119.20(16)
F2 C30 C29 120.65(17)
C31 C30 C29 120.15(17)
F3 C31 C32 120.73(18)
F3 C31 C30 120.74(18)
C32 C31 C30 118.53(16)
F4 C32 C31 120.15(16)
F4 C32 C33 120.63(17)
C31 C32 C33 119.22(17)
F5 C33 C32 115.75(16)
F5 C33 C28 118.92(15)
C32 C33 C28 125.30(17)
C35 C34 C39 113.17(15)
C35 C34 B1 127.83(14)
C39 C34 B1 118.99(14)
F6 C35 C34 120.89(14)
F6 C35 C36 114.76(15)
C34 C35 C36 124.34(15)
F7 C36 C37 120.08(16)
F7 C36 C35 120.42(16)
C37 C36 C35 119.50(16)
F8 C37 C36 120.88(17)
F8 C37 C38 120.32(16)
C36 C37 C38 118.80(16)
F9 C38 C39 121.03(16)
F9 C38 C37 119.61(16)
C39 C38 C37 119.35(16)
F10 C39 C38 115.88(15)
F10 C39 C34 119.26(15)
C38 C39 C34 124.79(16)
C45 C40 C41 112.37(15)
C45 C40 B1 127.52(15)
C41 C40 B1 119.51(15)
F11 C41 C42 115.45(16)
F11 C41 C40 119.69(15)
C42 C41 C40 124.85(17)
F12 C42 C43 119.65(17)
F12 C42 C41 120.76(17)
C43 C42 C41 119.58(17)
F13 C43 C44 120.65(18)
F13 C43 C42 120.53(18)
C44 C43 C42 118.82(17)
F14 C44 C43 120.26(16)
F14 C44 C45 120.13(17)
C43 C44 C45 119.62(17)
F15 C45 C40 121.61(15)
F15 C45 C44 113.63(15)
C40 C45 C44 124.75(16)
C47 C46 Pd 72.78(16)
C48 C47 C46 119.6(3)
C48 C47 Pd 75.46(12)
C46 C47 Pd 68.21(15)
C47 C48 C49 124.0(3)
C47 C48 Pd 68.18(12)
C49 C48 Pd 121.1(2)
C47' C46' Pd 81.0(17)
C48' C47' C46' 114(2)
C48' C47' Pd 79.4(10)
C46' C47' Pd 57.3(17)
C47' C48' C49' 116(2)
C47' C48' Pd 63.8(9)
C49' C48' Pd 132(2)
C92 C91 C96 117.9(2)
C92 C91 C97 120.4(3)
C96 C91 C97 121.6(3)
C93 C92 C91 120.8(2)
C94 C93 C92 120.9(2)
C93 C94 C95 119.9(3)
C94 C95 C96 119.5(3)
C91 C96 C95 120.9(2)

loop_
_geom_bond_atom_site_label_1
_geom_bond_atom_site_label_2
_geom_bond_distance
Pd C46' 1.80(4)
Pd C1 2.0259(16)
Pd C46 2.099(3)
Pd C47' 2.114(19)
Pd C47 2.159(2)
Pd C48 2.251(2)
Pd C48' 2.317(15)
Pd C4 2.5771(16)
B1 C2 1.655(2)
B1 C28 1.655(2)
B1 C34 1.657(2)
B1 C40 1.668(2)
N1 C1 1.351(2)
N1 C2 1.419(2)
N1 C4 1.453(2)
N2 C1 1.333(2)
N2 C3 1.394(2)
N2 C16 1.443(2)
F1 C29 1.351(2)
F2 C30 1.345(2)
F3 C31 1.340(2)
F4 C32 1.347(2)
F5 C33 1.353(2)
F6 C35 1.3549(19)
F7 C36 1.343(2)
F8 C37 1.340(2)
F9 C38 1.3494(19)
F10 C39 1.3545(19)
F11 C41 1.347(2)
F12 C42 1.344(2)
F13 C43 1.343(2)
F14 C44 1.343(2)
F15 C45 1.356(2)
C2 C3 1.362(2)
C4 C5 1.413(2)
C4 C9 1.415(2)
C5 C6 1.391(2)
C5 C10 1.515(2)
C6 C7 1.392(3)
C7 C8 1.381(3)
C8 C9 1.407(2)
C9 C13 1.526(2)
C10 C11 1.515(3)
C10 C12 1.529(3)
C13 C15 1.535(3)
C13 C14 1.536(3)
C16 C17 1.399(2)
C16 C21 1.406(2)
C17 C18 1.399(2)
C17 C22 1.522(2)
C18 C19 1.383(3)
C19 C20 1.392(3)
C20 C21 1.396(2)
C21 C25 1.524(2)
C22 C24 1.523(3)
C22 C23 1.532(3)
C25 C26 1.527(3)
C25 C27 1.528(2)
C28 C33 1.392(2)
C28 C29 1.394(2)
C29 C30 1.387(2)
C30 C31 1.378(3)
C31 C32 1.377(3)
C32 C33 1.382(2)
C34 C35 1.386(2)
C34 C39 1.391(2)
C35 C36 1.387(2)
C36 C37 1.377(3)
C37 C38 1.381(3)
C38 C39 1.376(2)
C40 C45 1.391(2)
C40 C41 1.399(2)
C41 C42 1.382(3)
C42 C43 1.379(3)
C43 C44 1.369(3)
C44 C45 1.392(2)
C46 C47 1.422(4)
C47 C48 1.379(3)
C48 C49 1.500(5)
C46' C47' 1.424(18)
C47' C48' 1.413(16)
C48' C49' 1.512(19)
C91 C92 1.384(4)
C91 C96 1.386(4)
C91 C97 1.499(4)
C92 C93 1.381(4)
C93 C94 1.356(4)
C94 C95 1.375(4)
C95 C96 1.394(4)

loop_
_geom_torsion_atom_site_label_1
_geom_torsion_atom_site_label_2
_geom_torsion_atom_site_label_3
_geom_torsion_atom_site_label_4
_geom_torsion
C3 N2 C1 N1 -1.08(18)
C16 N2 C1 N1 -176.87(14)
C3 N2 C1 Pd 174.31(17)
C16 N2 C1 Pd -1.5(3)
C2 N1 C1 N2 1.00(18)
C4 N1 C1 N2 -179.34(13)
C2 N1 C1 Pd -176.22(10)
C4 N1 C1 Pd 3.44(15)
C46' Pd C1 N2 -12.5(15)
C46 Pd C1 N2 -15.4(3)
C47' Pd C1 N2 -33.1(12)
C47 Pd C1 N2 2.9(3)
C48 Pd C1 N2 -76.6(4)
C48' Pd C1 N2 67.9(16)
C4 Pd C1 N2 -177.4(2)
C46' Pd C1 N1 162.8(15)
C46 Pd C1 N1 159.91(15)
C47' Pd C1 N1 142.2(12)
C47 Pd C1 N1 178.22(13)
C48 Pd C1 N1 98.7(4)
C48' Pd C1 N1 -116.8(16)
C4 Pd C1 N1 -2.12(10)
C1 N1 C2 C3 -0.50(17)
C4 N1 C2 C3 179.97(17)
C1 N1 C2 B1 179.02(16)
C4 N1 C2 B1 -0.5(3)
C28 B1 C2 C3 156.30(15)
C34 B1 C2 C3 -84.02(19)
C40 B1 C2 C3 33.21(19)
C28 B1 C2 N1 -23.1(3)
C34 B1 C2 N1 96.5(2)
C40 B1 C2 N1 -146.23(17)
N1 C2 C3 N2 -0.19(17)
B1 C2 C3 N2 -179.78(14)
C1 N2 C3 C2 0.82(19)
C16 N2 C3 C2 176.64(14)
C1 N1 C4 C5 -103.90(17)
C2 N1 C4 C5 75.6(2)
C1 N1 C4 C9 71.69(18)
C2 N1 C4 C9 -108.8(2)
C1 N1 C4 Pd -2.58(12)
C2 N1 C4 Pd 176.95(18)
C46' Pd C4 C5 68(3)
C1 Pd C4 C5 120.08(13)
C46 Pd C4 C5 67.3(3)
C47' Pd C4 C5 -28.1(8)
C47 Pd C4 C5 -60.5(3)
C48 Pd C4 C5 -45.53(14)
C48' Pd C4 C5 -75.0(5)
C46' Pd C4 C9 -170(3)
C1 Pd C4 C9 -118.49(12)
C46 Pd C4 C9 -171.2(2)
C47' Pd C4 C9 93.3(8)
C47 Pd C4 C9 61.0(2)
C48 Pd C4 C9 75.90(12)
C48' Pd C4 C9 46.4(5)
C46' Pd C4 N1 -50(3)
C1 Pd C4 N1 1.89(8)
C46 Pd C4 N1 -50.9(3)
C47' Pd C4 N1 -146.3(8)
C47 Pd C4 N1 -178.7(2)
C48 Pd C4 N1 -163.72(10)
C48' Pd C4 N1 166.8(5)
C9 C4 C5 C6 4.4(3)
N1 C4 C5 C6 179.73(15)
Pd C4 C5 C6 91.47(16)
C9 C4 C5 C10 -173.78(16)
N1 C4 C5 C10 1.6(2)
Pd C4 C5 C10 -86.67(16)
C4 C5 C6 C7 -2.3(3)
C10 C5 C6 C7 175.81(17)
C5 C6 C7 C8 -1.2(3)
C6 C7 C8 C9 3.0(3)
C7 C8 C9 C4 -1.0(3)
C7 C8 C9 C13 171.82(17)
C5 C4 C9 C8 -2.7(3)
N1 C4 C9 C8 -178.17(15)
Pd C4 C9 C8 -102.96(15)
C5 C4 C9 C13 -175.15(16)
N1 C4 C9 C13 9.4(2)
Pd C4 C9 C13 84.63(16)
C6 C5 C10 C11 -95.7(2)
C4 C5 C10 C11 82.4(2)
C6 C5 C10 C12 28.7(2)
C4 C5 C10 C12 -153.29(17)
C8 C9 C13 C15 -59.9(2)
C4 C9 C13 C15 112.36(19)
C8 C9 C13 C14 62.8(2)
C4 C9 C13 C14 -124.90(18)
C1 N2 C16 C17 101.94(19)
C3 N2 C16 C17 -73.2(2)
C1 N2 C16 C21 -77.2(2)
C3 N2 C16 C21 107.64(18)
C21 C16 C17 C18 -3.5(3)
N2 C16 C17 C18 177.40(15)
C21 C16 C17 C22 173.39(16)
N2 C16 C17 C22 -5.7(2)
C16 C17 C18 C19 0.2(3)
C22 C17 C18 C19 -176.69(17)
C17 C18 C19 C20 2.5(3)
C18 C19 C20 C21 -2.1(3)
C19 C20 C21 C16 -0.9(3)
C19 C20 C21 C25 178.82(17)
C17 C16 C21 C20 3.8(2)
N2 C16 C21 C20 -177.11(15)
C17 C16 C21 C25 -175.93(16)
N2 C16 C21 C25 3.2(2)
C16 C17 C22 C24 127.83(19)
C18 C17 C22 C24 -55.4(2)
C16 C17 C22 C23 -108.68(19)
C18 C17 C22 C23 68.1(2)
C20 C21 C25 C26 100.72(19)
C16 C21 C25 C26 -79.6(2)
C20 C21 C25 C27 -24.4(2)
C16 C21 C25 C27 155.33(16)
C2 B1 C28 C33 64.11(19)
C34 B1 C28 C33 -59.98(18)
C40 B1 C28 C33 -179.81(14)
C2 B1 C28 C29 -122.16(18)
C34 B1 C28 C29 113.76(18)
C40 B1 C28 C29 -6.1(2)
C33 C28 C29 F1 175.97(14)
B1 C28 C29 F1 1.9(3)
C33 C28 C29 C30 -2.1(2)
B1 C28 C29 C30 -176.17(16)
F1 C29 C30 F2 1.1(2)
C28 C29 C30 F2 179.28(16)
F1 C29 C30 C31 -179.11(16)
C28 C29 C30 C31 -0.9(3)
F2 C30 C31 F3 2.1(3)
C29 C30 C31 F3 -177.70(16)
F2 C30 C31 C32 -178.29(16)
C29 C30 C31 C32 1.9(3)
F3 C31 C32 F4 -0.9(3)
C30 C31 C32 F4 179.55(16)
F3 C31 C32 C33 179.87(16)
C30 C31 C32 C33 0.3(3)
F4 C32 C33 F5 -4.7(2)
C31 C32 C33 F5 174.56(15)
F4 C32 C33 C28 176.96(16)
C31 C32 C33 C28 -3.8(3)
C29 C28 C33 F5 -173.77(14)
B1 C28 C33 F5 0.9(2)
C29 C28 C33 C32 4.5(2)
B1 C28 C33 C32 179.21(16)
C2 B1 C34 C35 -1.4(2)
C28 B1 C34 C35 123.64(17)
C40 B1 C34 C35 -113.71(18)
C2 B1 C34 C39 177.23(14)
C28 B1 C34 C39 -57.76(18)
C40 B1 C34 C39 64.89(18)
C39 C34 C35 F6 178.86(14)
B1 C34 C35 F6 -2.5(3)
C39 C34 C35 C36 -2.3(2)
B1 C34 C35 C36 176.35(17)
F6 C35 C36 F7 0.4(3)
C34 C35 C36 F7 -178.50(17)
F6 C35 C36 C37 -179.23(17)
C34 C35 C36 C37 1.9(3)
F7 C36 C37 F8 0.7(3)
C35 C36 C37 F8 -179.72(18)
F7 C36 C37 C38 -179.58(18)
C35 C36 C37 C38 0.0(3)
F8 C37 C38 F9 -0.2(3)
C36 C37 C38 F9 -179.98(17)
F8 C37 C38 C39 178.51(18)
C36 C37 C38 C39 -1.3(3)
F9 C38 C39 F10 2.5(3)
C37 C38 C39 F10 -176.23(16)
F9 C38 C39 C34 179.42(16)
C37 C38 C39 C34 0.7(3)
C35 C34 C39 F10 177.86(14)
B1 C34 C39 F10 -0.9(2)
C35 C34 C39 C38 1.0(3)
B1 C34 C39 C38 -177.78(16)
C2 B1 C40 C45 -107.33(18)
C28 B1 C40 C45 129.31(17)
C34 B1 C40 C45 12.2(2)
C2 B1 C40 C41 63.03(18)
C28 B1 C40 C41 -60.33(19)
C34 B1 C40 C41 -177.41(14)
C45 C40 C41 F11 177.68(15)
B1 C40 C41 F11 5.9(2)
C45 C40 C41 C42 -1.4(3)
B1 C40 C41 C42 -173.10(16)
F11 C41 C42 F12 1.2(3)
C40 C41 C42 F12 -179.75(16)
F11 C41 C42 C43 -177.92(17)
C40 C41 C42 C43 1.1(3)
F12 C42 C43 F13 0.6(3)
C41 C42 C43 F13 179.68(17)
F12 C42 C43 C44 -179.16(17)
C41 C42 C43 C44 0.0(3)
F13 C43 C44 F14 -0.3(3)
C42 C43 C44 F14 179.39(17)
F13 C43 C44 C45 179.60(16)
C42 C43 C44 C45 -0.7(3)
C41 C40 C45 F15 -178.52(15)
B1 C40 C45 F15 -7.6(3)
C41 C40 C45 C44 0.6(2)
B1 C40 C45 C44 171.51(16)
F14 C44 C45 F15 -0.5(2)
C43 C44 C45 F15 179.55(16)
F14 C44 C45 C40 -179.67(16)
C43 C44 C45 C40 0.4(3)
C46' Pd C46 C47 34(16)
C1 Pd C46 C47 162.59(16)
C47' Pd C46 C47 -31.1(8)
C48 Pd C46 C47 -29.05(16)
C48' Pd C46 C47 -3.4(5)
C4 Pd C46 C47 -152.10(19)
Pd C46 C47 C48 57.4(2)
C46' Pd C47 C48 -134(2)
C1 Pd C47 C48 -159.34(13)
C46 Pd C47 C48 -130.8(3)
C47' Pd C47 C48 -41.7(13)
C48' Pd C47 C48 43.2(7)
C4 Pd C47 C48 21.4(3)
C46' Pd C47 C46 -3(2)
C1 Pd C47 C46 -28.5(3)
C47' Pd C47 C46 89.1(14)
C48 Pd C47 C46 130.8(3)
C48' Pd C47 C46 174.0(8)
C4 Pd C47 C46 152.2(2)
C46 C47 C48 C49 -167.6(3)
Pd C47 C48 C49 -113.6(3)
C46 C47 C48 Pd -53.9(2)
C46' Pd C48 C47 27.6(15)
C1 Pd C48 C47 96.2(4)
C46 Pd C48 C47 31.02(19)
C47' Pd C48 C47 34.4(14)
C48' Pd C48 C47 -64.9(9)
C4 Pd C48 C47 -170.68(13)
C46' Pd C48 C49 145.1(16)
C1 Pd C48 C49 -146.4(4)
C46 Pd C48 C49 148.5(3)
C47' Pd C48 C49 151.9(15)
C47 Pd C48 C49 117.5(3)
C48' Pd C48 C49 52.6(9)
C4 Pd C48 C49 -53.2(3)
C1 Pd C46' C47' -163.7(14)
C46 Pd C46' C47' -112(17)
C47 Pd C46' C47' 32.0(11)
C48 Pd C46' C47' 4.2(13)
C48' Pd C46' C47' 30.5(14)
C4 Pd C46' C47' -119(2)
Pd C46' C47' C48' -58(2)
C46' Pd C47' C48' 128(3)
C1 Pd C47' C48' 157.7(7)
C46 Pd C47' C48' 132.5(16)
C47 Pd C47' C48' 65.3(13)
C48 Pd C47' C48' -42.9(10)
C4 Pd C47' C48' -80.2(14)
C1 Pd C47' C46' 30(3)
C46 Pd C47' C46' 5(2)
C47 Pd C47' C46' -62(2)
C48 Pd C47' C46' -171(3)
C48' Pd C47' C46' -128(3)
C4 Pd C47' C46' 152(2)
C46' C47' C48' C49' 172(3)
Pd C47' C48' C49' 126(3)
C46' C47' C48' Pd 47(2)
C46' Pd C48' C47' -34.2(16)
C1 Pd C48' C47' -119.5(17)
C46 Pd C48' C47' -32.0(12)
C47 Pd C48' C47' -35.9(11)
C48 Pd C48' C47' 43.1(12)
C4 Pd C48' C47' 134.2(11)
C46' Pd C48' C49' -137(3)
C1 Pd C48' C49' 138(3)
C46 Pd C48' C49' -135(3)
C47' Pd C48' C49' -103(3)
C47 Pd C48' C49' -139(3)
C48 Pd C48' C49' -59(3)
C4 Pd C48' C49' 32(3)
C96 C91 C92 C93 0.1(4)
C97 C91 C92 C93 -179.8(2)
C91 C92 C93 C94 -0.4(4)
C92 C93 C94 C95 0.3(4)
C93 C94 C95 C96 0.1(4)
C92 C91 C96 C95 0.3(4)
C97 C91 C96 C95 -179.8(3)
C94 C95 C96 C91 -0.4(4)
